data_1548041
loop_
_publ_author_name
'Debasis Banerjee'
'Cory M. Simon'
'Anna M. Plonka'
'Radha K. Motkuri'
'Jian Liu'
'Xianyin Chen'
'Berend Smit'
'John B. Parise'
'Maciej Haranczyk'
'Praveen K. Thallapally'

_publ_section_title
;
 Metal-organic framework with optimally selective xenon adsorption and
 separation
;
_journal_name_full 'Nature Communications'
_journal_page_first 11831
_journal_paper_doi 10.1038/ncomms11831
_journal_volume 7
_journal_year 2016
_chemical_formula_sum 'C14 H8 Ca Kr0.15 O6 S'
_chemical_formula_weight 356.91
_space_group_IT_number 14
_symmetry_cell_setting monoclinic
_symmetry_space_group_name_Hall '-P 2yn'
_symmetry_space_group_name_H-M 'P 1 21/n 1'
_atom_sites_solution_hydrogens geom
_atom_sites_solution_primary direct
_atom_sites_solution_secondary difmap
_cell_angle_alpha 90.00
_cell_angle_beta 101.302(2)
_cell_angle_gamma 90.00
_cell_formula_units_Z 4
_cell_length_a 11.8819(3)
_cell_length_b 5.55550(10)
_cell_length_c 22.6411(5)
_cell_measurement_temperature 100(2)
_cell_volume 1465.55(6)
_computing_structure_refinement 'SHELXL-97 (Sheldrick, 1997)'
_computing_structure_solution 'SHELXS-97 (Sheldrick, 1990)'
_diffrn_ambient_temperature 100(2)
_diffrn_measured_fraction_theta_full 0.998
_diffrn_measured_fraction_theta_max 0.998
_diffrn_measurement_device_type 'Oxford Gemini'
_diffrn_radiation_monochromator graphite
_diffrn_radiation_source 'fine-focus sealed tube'
_diffrn_radiation_type MoK\a
_diffrn_radiation_wavelength 0.71073
_diffrn_reflns_av_R_equivalents 0.0535
_diffrn_reflns_av_sigmaI/netI 0.0323
_diffrn_reflns_limit_h_max 17
_diffrn_reflns_limit_h_min -17
_diffrn_reflns_limit_k_max 8
_diffrn_reflns_limit_k_min -8
_diffrn_reflns_limit_l_max 33
_diffrn_reflns_limit_l_min -33
_diffrn_reflns_number 37527
_diffrn_reflns_theta_full 31.51
_diffrn_reflns_theta_max 31.51
_diffrn_reflns_theta_min 3.78
_exptl_absorpt_coefficient_mu 1.046
_exptl_absorpt_correction_T_max 0.9584
_exptl_absorpt_correction_T_min 0.9038
_exptl_absorpt_correction_type multi-scan
_exptl_absorpt_process_details CrysAlisPRO
_exptl_crystal_colour colorless
_exptl_crystal_density_diffrn 1.618
_exptl_crystal_density_method 'not measured'
_exptl_crystal_description prism
_exptl_crystal_F_000 725.6
_exptl_crystal_size_max 0.10
_exptl_crystal_size_mid 0.07
_exptl_crystal_size_min 0.04
_refine_diff_density_max 1.771
_refine_diff_density_min -0.557
_refine_diff_density_rms 0.097
_refine_ls_extinction_method none
_refine_ls_goodness_of_fit_ref 0.997
_refine_ls_hydrogen_treatment constr
_refine_ls_matrix_type full
_refine_ls_number_parameters 209
_refine_ls_number_reflns 4873
_refine_ls_number_restraints 0
_refine_ls_restrained_S_all 0.997
_refine_ls_R_factor_all 0.0518
_refine_ls_R_factor_gt 0.0411
_refine_ls_shift/su_max 0.000
_refine_ls_shift/su_mean 0.000
_refine_ls_structure_factor_coef Fsqd
_refine_ls_weighting_details 'calc w=1/[\s^2^(Fo^2^)+(0.0522P)^2^+1.8394P] where P=(Fo^2^+2Fc^2^)/3'
_refine_ls_weighting_scheme calc
_refine_ls_wR_factor_gt 0.0993
_refine_ls_wR_factor_ref 0.1059
_reflns_number_gt 4095
_reflns_number_total 4873
_reflns_threshold_expression >2sigma(I)
_cod_data_source_file ncomms11831-s3.cif
_cod_data_source_block shelxl-2
_cod_original_sg_symbol_H-M 'P 21/n'
_cod_database_code 1548041
_shelx_f_squared_multiplier 1.000

loop_
_symmetry_equiv_pos_as_xyz
'x, y, z'
'-x+1/2, y+1/2, -z+1/2'
'-x, -y, -z'
'x-1/2, -y-1/2, z-1/2'

loop_
_atom_site_label
_atom_site_type_symbol
_atom_site_fract_x
_atom_site_fract_y
_atom_site_fract_z
_atom_site_U_iso_or_equiv
_atom_site_adp_type
_atom_site_occupancy
_atom_site_symmetry_multiplicity
_atom_site_calc_flag
_atom_site_refinement_flags
_atom_site_disorder_assembly
_atom_site_disorder_group
Kr Kr 0.7034(3) -0.0975(8) 0.23453(14) 0.0901(15) Uani 0.1496(19) 1 d P . .
Ca1 Ca 0.10216(3) 0.73476(6) 0.042089(14) 0.00801(8) Uani 1 1 d . . .
S1 S 0.39234(3) 0.52469(7) 0.104576(17) 0.00932(9) Uani 1 1 d . . .
O4 O 0.90738(10) 0.5927(2) 0.02680(5) 0.0118(2) Uani 1 1 d . . .
O6 O 0.38235(11) 0.9616(2) 0.38006(6) 0.0136(2) Uani 1 1 d . . .
O2 O 0.37900(11) 0.2674(2) 0.09805(6) 0.0124(2) Uani 1 1 d . . .
O3 O 0.86789(11) 0.9838(2) 0.02963(5) 0.0132(2) Uani 1 1 d . . .
O1 O 0.30944(10) 0.6829(2) 0.06774(5) 0.0124(2) Uani 1 1 d . . .
O5 O 0.39372(11) 0.5661(2) 0.39920(6) 0.0153(2) Uani 1 1 d . . .
C11 C 0.39875(14) 0.6964(3) 0.30054(7) 0.0100(3) Uani 1 1 d . . .
C8 C 0.39781(14) 0.5978(3) 0.18083(7) 0.0100(3) Uani 1 1 d . . .
C5 C 0.52786(14) 0.6015(3) 0.08913(7) 0.0102(3) Uani 1 1 d . . .
C2 C 0.73430(14) 0.7087(3) 0.05665(7) 0.0096(3) Uani 1 1 d . . .
C10 C 0.44349(15) 0.4792(3) 0.28465(7) 0.0124(3) Uani 1 1 d . . .
H10 H 0.4733 0.3648 0.3149 0.015 Uiso 1 1 calc R . .
C1 C 0.84398(13) 0.7668(3) 0.03573(7) 0.0093(3) Uani 1 1 d . . .
C3 C 0.71987(14) 0.4872(3) 0.08301(8) 0.0128(3) Uani 1 1 d . . .
H3 H 0.7806 0.3731 0.0894 0.015 Uiso 1 1 calc R . .
C13 C 0.35538(14) 0.8650(3) 0.25628(7) 0.0114(3) Uani 1 1 d . . .
H13 H 0.3269 1.0144 0.2676 0.014 Uiso 1 1 calc R . .
C12 C 0.39155(14) 0.7457(3) 0.36557(7) 0.0097(3) Uani 1 1 d . . .
C4 C 0.61600(14) 0.4334(3) 0.09995(8) 0.0128(3) Uani 1 1 d . . .
H4 H 0.6057 0.2840 0.1186 0.015 Uiso 1 1 calc R . .
C9 C 0.44452(15) 0.4302(3) 0.22446(8) 0.0127(3) Uani 1 1 d . . .
H9 H 0.4766 0.2844 0.2133 0.015 Uiso 1 1 calc R . .
C6 C 0.54223(14) 0.8261(3) 0.06440(8) 0.0125(3) Uani 1 1 d . . .
H6 H 0.4820 0.9414 0.0586 0.015 Uiso 1 1 calc R . .
C14 C 0.35342(14) 0.8167(3) 0.19571(7) 0.0112(3) Uani 1 1 d . . .
H14 H 0.3227 0.9300 0.1654 0.013 Uiso 1 1 calc R . .
C7 C 0.64667(14) 0.8779(3) 0.04840(8) 0.0122(3) Uani 1 1 d . . .
H7 H 0.6582 1.0306 0.0316 0.015 Uiso 1 1 calc R . .

loop_
_atom_site_aniso_label
_atom_site_aniso_U_11
_atom_site_aniso_U_22
_atom_site_aniso_U_33
_atom_site_aniso_U_23
_atom_site_aniso_U_13
_atom_site_aniso_U_12
Kr 0.074(2) 0.124(3) 0.0625(19) -0.0085(18) -0.0122(14) -0.0056(19)
Ca1 0.00855(14) 0.00809(14) 0.00805(14) 0.00007(10) 0.00320(10) -0.00149(10)
S1 0.00903(17) 0.01037(17) 0.00943(17) -0.00088(13) 0.00398(13) -0.00092(13)
O4 0.0089(5) 0.0145(5) 0.0125(5) -0.0015(4) 0.0036(4) 0.0020(4)
O6 0.0168(6) 0.0111(5) 0.0134(5) -0.0040(4) 0.0037(4) 0.0008(5)
O2 0.0133(5) 0.0111(5) 0.0144(6) -0.0019(4) 0.0064(4) -0.0021(4)
O3 0.0157(6) 0.0123(5) 0.0124(5) 0.0003(4) 0.0049(4) -0.0043(5)
O1 0.0089(5) 0.0169(6) 0.0115(5) 0.0012(4) 0.0025(4) 0.0006(4)
O5 0.0195(6) 0.0145(6) 0.0129(6) 0.0034(5) 0.0056(5) 0.0017(5)
C11 0.0099(7) 0.0110(7) 0.0095(6) 0.0001(5) 0.0029(5) -0.0004(5)
C8 0.0103(7) 0.0110(7) 0.0096(7) -0.0001(5) 0.0036(5) -0.0016(5)
C5 0.0100(6) 0.0105(7) 0.0109(7) -0.0015(5) 0.0037(5) -0.0003(5)
C2 0.0092(6) 0.0111(7) 0.0093(6) -0.0011(5) 0.0037(5) -0.0005(5)
C10 0.0153(7) 0.0108(7) 0.0113(7) 0.0018(6) 0.0031(6) 0.0030(6)
C1 0.0085(6) 0.0124(7) 0.0074(6) 0.0001(5) 0.0021(5) -0.0003(5)
C3 0.0115(7) 0.0113(7) 0.0168(7) 0.0016(6) 0.0057(6) 0.0017(6)
C13 0.0121(7) 0.0105(7) 0.0121(7) -0.0005(6) 0.0041(6) 0.0009(6)
C12 0.0085(6) 0.0113(7) 0.0094(6) -0.0006(5) 0.0019(5) 0.0004(5)
C4 0.0131(7) 0.0109(7) 0.0159(7) 0.0027(6) 0.0065(6) 0.0006(6)
C9 0.0150(7) 0.0109(7) 0.0134(7) -0.0002(6) 0.0056(6) 0.0021(6)
C6 0.0110(7) 0.0116(7) 0.0160(7) 0.0015(6) 0.0054(6) 0.0019(6)
C14 0.0118(7) 0.0112(7) 0.0110(7) 0.0005(5) 0.0034(5) 0.0002(6)
C7 0.0119(7) 0.0102(7) 0.0158(7) 0.0021(6) 0.0062(6) 0.0000(6)

loop_
_atom_type_symbol
_atom_type_description
_atom_type_scat_dispersion_real
_atom_type_scat_dispersion_imag
_atom_type_scat_source
C C 0.0033 0.0016 'International Tables Vol C Tables 4.2.6.8 and 6.1.1.4'
H H 0.0000 0.0000 'International Tables Vol C Tables 4.2.6.8 and 6.1.1.4'
O O 0.0106 0.0060 'International Tables Vol C Tables 4.2.6.8 and 6.1.1.4'
S S 0.1246 0.1234 'International Tables Vol C Tables 4.2.6.8 and 6.1.1.4'
Ca Ca 0.2262 0.3064 'International Tables Vol C Tables 4.2.6.8 and 6.1.1.4'
Kr Kr -0.5574 2.7079 'International Tables Vol C Tables 4.2.6.8 and 6.1.1.4'

loop_
_geom_angle_atom_site_label_1
_geom_angle_atom_site_label_2
_geom_angle_atom_site_label_3
_geom_angle
_geom_angle_site_symmetry_1
_geom_angle_site_symmetry_3
Kr Kr Kr 133.6(2) 2_655 2_645
O5 Ca1 O6 95.56(5) 2 2_545
O5 Ca1 O3 82.82(5) 2 3_675
O6 Ca1 O3 166.82(5) 2_545 3_675
O5 Ca1 O4 175.21(5) 2 3_665
O6 Ca1 O4 89.11(4) 2_545 3_665
O3 Ca1 O4 92.88(4) 3_675 3_665
O5 Ca1 O4 105.11(5) 2 1_455
O6 Ca1 O4 79.89(4) 2_545 1_455
O3 Ca1 O4 113.19(4) 3_675 1_455
O4 Ca1 O4 74.60(4) 3_665 1_455
O5 Ca1 O1 92.96(5) 2 .
O6 Ca1 O1 79.30(4) 2_545 .
O3 Ca1 O1 87.71(4) 3_675 .
O4 Ca1 O1 88.96(4) 3_665 .
O4 Ca1 O1 153.58(4) 1_455 .
O5 Ca1 C1 83.46(5) 2 1_455
O6 Ca1 C1 90.20(4) 2_545 1_455
O3 Ca1 C1 102.56(4) 3_675 1_455
O4 Ca1 C1 95.47(4) 3_665 1_455
O4 Ca1 C1 23.25(4) 1_455 1_455
O1 Ca1 C1 168.55(4) . 1_455
O5 Ca1 O3 66.60(4) 2 1_455
O6 Ca1 O3 107.56(4) 2_545 1_455
O3 Ca1 O3 83.87(4) 3_675 1_455
O4 Ca1 O3 110.95(4) 3_665 1_455
O4 Ca1 O3 46.01(4) 1_455 1_455
O1 Ca1 O3 158.68(4) . 1_455
C1 Ca1 O3 23.61(4) 1_455 1_455
O5 Ca1 Ca1 142.01(4) 2 3_565
O6 Ca1 Ca1 83.08(3) 2_545 3_565
O3 Ca1 Ca1 106.26(3) 3_675 3_565
O4 Ca1 Ca1 37.49(3) 3_665 3_565
O4 Ca1 Ca1 37.11(3) 1_455 3_565
O1 Ca1 Ca1 123.64(3) . 3_565
C1 Ca1 Ca1 58.64(3) 1_455 3_565
O3 Ca1 Ca1 77.60(2) 1_455 3_565
O5 Ca1 Ca1 68.09(3) 2 3_575
O6 Ca1 Ca1 142.14(4) 2_545 3_575
O3 Ca1 Ca1 48.95(3) 3_675 3_575
O4 Ca1 Ca1 107.46(3) 3_665 3_575
O4 Ca1 Ca1 72.54(3) 1_455 3_575
O1 Ca1 Ca1 133.13(3) . 3_575
C1 Ca1 Ca1 55.27(3) 1_455 3_575
O3 Ca1 Ca1 34.92(2) 1_455 3_575
Ca1 Ca1 Ca1 89.906(13) 3_565 3_575
O2 S1 O1 119.44(8) . .
O2 S1 C8 108.12(8) . .
O1 S1 C8 108.25(7) . .
O2 S1 C5 107.78(8) . .
O1 S1 C5 106.36(7) . .
C8 S1 C5 106.16(8) . .
C1 O4 Ca1 137.19(11) . 3_665
C1 O4 Ca1 108.19(10) . 1_655
Ca1 O4 Ca1 105.40(4) 3_665 1_655
C12 O6 Ca1 146.26(11) . 2
C1 O3 Ca1 142.31(11) . 3_675
C1 O3 Ca1 77.14(9) . 1_655
Ca1 O3 Ca1 96.13(4) 3_675 1_655
S1 O1 Ca1 138.42(7) . .
C12 O5 Ca1 178.48(12) . 2_545
C10 C11 C13 120.13(15) . .
C10 C11 C12 120.27(14) . .
C13 C11 C12 119.54(14) . .
C9 C8 C14 122.00(15) . .
C9 C8 S1 118.30(12) . .
C14 C8 S1 119.69(12) . .
C4 C5 C6 121.75(15) . .
C4 C5 S1 119.20(13) . .
C6 C5 S1 119.01(12) . .
C7 C2 C3 120.27(15) . .
C7 C2 C1 119.00(14) . .
C3 C2 C1 120.73(14) . .
C9 C10 C11 119.94(15) . .
O3 C1 O4 124.25(15) . .
O3 C1 C2 118.03(14) . .
O4 C1 C2 117.70(14) . .
O3 C1 Ca1 79.25(9) . 1_655
O4 C1 Ca1 48.57(8) . 1_655
C2 C1 Ca1 153.82(11) . 1_655
C2 C3 C4 119.81(15) . .
C14 C13 C11 120.70(15) . .
O5 C12 O6 126.56(15) . .
O5 C12 C11 116.60(14) . .
O6 C12 C11 116.83(14) . .
C5 C4 C3 119.00(15) . .
C8 C9 C10 119.02(15) . .
C7 C6 C5 118.48(15) . .
C8 C14 C13 118.17(15) . .
C2 C7 C6 120.62(15) . .

loop_
_geom_bond_atom_site_label_1
_geom_bond_atom_site_label_2
_geom_bond_distance
_geom_bond_site_symmetry_2
Kr Kr 3.022(2) 2_655
Kr Kr 3.022(2) 2_645
Ca1 O5 2.2656(13) 2
Ca1 O6 2.3058(12) 2_545
Ca1 O3 2.3314(12) 3_675
Ca1 O4 2.3844(12) 3_665
Ca1 O4 2.4052(12) 1_455
Ca1 O1 2.4342(12) .
Ca1 C1 3.0479(16) 1_455
Ca1 O3 3.0714(13) 1_455
Ca1 Ca1 3.8100(6) 3_565
Ca1 Ca1 4.0495(6) 3_575
S1 O2 1.4425(12) .
S1 O1 1.4548(13) .
S1 C8 1.7624(16) .
S1 C5 1.7658(16) .
O4 C1 1.266(2) .
O4 Ca1 2.3845(12) 3_665
O4 Ca1 2.4052(12) 1_655
O6 C12 1.2537(19) .
O6 Ca1 2.3057(12) 2
O3 C1 1.252(2) .
O3 Ca1 2.3314(12) 3_675
O3 Ca1 3.0715(13) 1_655
O5 C12 1.252(2) .
O5 Ca1 2.2656(13) 2_545
C11 C10 1.394(2) .
C11 C13 1.395(2) .
C11 C12 1.517(2) .
C8 C9 1.392(2) .
C8 C14 1.393(2) .
C5 C4 1.389(2) .
C5 C6 1.392(2) .
C2 C7 1.388(2) .
C2 C3 1.392(2) .
C2 C1 1.506(2) .
C10 C9 1.392(2) .
C1 Ca1 3.0479(16) 1_655
C3 C4 1.395(2) .
C13 C14 1.393(2) .
C6 C7 1.389(2) .
